data_2019611
loop_
_publ_author_name
'Kucera, Benjamin E.'
'Jilek, Robert E.'
'Brennessel, William W.'
'Ellis, John E.'

_publ_section_title
;
 Bis(pyrene)metal complexes of vanadium, niobium and titanium: isolable
 homoleptic pyrene complexes of transition metals
;
_journal_coeditor_code WQ3068
_journal_issue 8
_journal_name_full 'Acta Crystallographica Section C'
_journal_page_first
;
;
_journal_paper_doi 10.1107/S2053229614015290
_journal_volume 70
_journal_year 2014
_chemical_formula_iupac '[Nb (C16 H10)2]'
_chemical_formula_moiety 'C32 H20 Nb'
_chemical_formula_sum 'C32 H20 Nb'
_chemical_formula_weight 497.39
_chemical_name_common 7057
_chemical_name_systematic
;
Bis[(1,2,3,3a,10a,10b-\h)-pyrene]niobium(0)
;
_space_group_crystal_system monoclinic
_space_group_IT_number 14
_space_group_name_Hall '-P 2ybc'
_space_group_name_H-M_alt 'P 1 21/c 1'
_symmetry_space_group_name_Hall '-P 2ybc'
_symmetry_space_group_name_H-M 'P 1 21/c 1'
_atom_sites_solution_hydrogens geom
_atom_sites_solution_primary direct
_atom_sites_solution_secondary difmap
_audit_creation_method SHELXL2014
_cell_angle_alpha 90
_cell_angle_beta 105.554(2)
_cell_angle_gamma 90
_cell_formula_units_Z 2
_cell_length_a 8.5838(12)
_cell_length_b 9.5974(13)
_cell_length_c 12.8876(18)
_cell_measurement_reflns_used 2133
_cell_measurement_temperature 123(2)
_cell_measurement_theta_max 25.06
_cell_measurement_theta_min 2.46
_cell_volume 1022.8(2)
_computing_cell_refinement 'SAINT (Bruker, 2003)'
_computing_data_collection 'SMART (Bruker, 2003)'
_computing_data_reduction 'SAINT (Bruker, 2003)'
_computing_molecular_graphics 'SHELXTL (Sheldrick, 2008)'
_computing_publication_material 'SHELXTL (Sheldrick, 2008)'
_computing_structure_refinement 'SHELXL2014 (Sheldrick, 2014)'
_computing_structure_solution 'SHELXS97 (Sheldrick, 2008)'
_diffrn_ambient_temperature 123(2)
_diffrn_measured_fraction_theta_full 1.000
_diffrn_measured_fraction_theta_max 1.000
_diffrn_measurement_device_type 'Bruker SMART CCD area-detector'
_diffrn_measurement_method \w
_diffrn_radiation_type MoK\a
_diffrn_radiation_wavelength 0.71073
_diffrn_reflns_av_R_equivalents 0.0594
_diffrn_reflns_limit_h_max 10
_diffrn_reflns_limit_h_min -10
_diffrn_reflns_limit_k_max 11
_diffrn_reflns_limit_k_min -11
_diffrn_reflns_limit_l_max 15
_diffrn_reflns_limit_l_min -15
_diffrn_reflns_number 9829
_diffrn_reflns_theta_full 25.028
_diffrn_reflns_theta_max 25.055
_diffrn_reflns_theta_min 2.463
_exptl_absorpt_coefficient_mu 0.608
_exptl_absorpt_correction_T_max 0.9702
_exptl_absorpt_correction_T_min 0.8386
_exptl_absorpt_correction_type multi-scan
_exptl_absorpt_process_details '(SADABS; Sheldrick, 2008)'
_exptl_crystal_colour black
_exptl_crystal_density_diffrn 1.615
_exptl_crystal_description needle
_exptl_crystal_F_000 506
_exptl_crystal_size_max 0.30
_exptl_crystal_size_mid 0.05
_exptl_crystal_size_min 0.05
_refine_diff_density_max 0.360
_refine_diff_density_min -0.288
_refine_ls_extinction_method none
_refine_ls_goodness_of_fit_ref 1.071
_refine_ls_hydrogen_treatment constr
_refine_ls_matrix_type full
_refine_ls_number_parameters 154
_refine_ls_number_reflns 1814
_refine_ls_number_restraints 0
_refine_ls_restrained_S_all 1.071
_refine_ls_R_factor_all 0.0585
_refine_ls_R_factor_gt 0.0335
_refine_ls_shift/su_max 0.001
_refine_ls_shift/su_mean 0.000
_refine_ls_structure_factor_coef Fsqd
_refine_ls_weighting_details 'w = 1/[\s^2^(Fo^2^)+(0.0302P)^2^+1.0797P] where P=(Fo^2^+2Fc^2^)/3'
_refine_ls_weighting_scheme calc
_refine_ls_wR_factor_gt 0.0726
_refine_ls_wR_factor_ref 0.0850
_reflns_number_gt 1360
_reflns_number_total 1814
_reflns_threshold_expression I>2\s(I)
_cod_data_source_file wq3068sup1.cif
_cod_data_source_block II
_cod_database_code 2019611
_cod_database_fobs_code 2019611
_shelx_space_group_comment
;
The symmetry employed for this shelxl refinement is uniquely defined
by the following loop, which should always be used as a source of
symmetry information in preference to the above space-group names.
They are only intended as comments.
;
_shelx_estimated_absorpt_t_min 0.839
_shelx_estimated_absorpt_t_max 0.970
_shelxl_version_number 2.014

loop_
_space_group_symop_operation_xyz
'x, y, z'
'-x, y+1/2, -z+1/2'
'-x, -y, -z'
'x, -y-1/2, z-1/2'

loop_
_atom_site_type_symbol
_atom_site_label
_atom_site_fract_x
_atom_site_fract_y
_atom_site_fract_z
_atom_site_U_iso_or_equiv
_atom_site_adp_type
_atom_site_calc_flag
_atom_site_occupancy
Nb Nb1 0.73045(6) 0.58271(5) 0.60072(4) 0.01324(15) Uani d 0.5
C C1 0.7240(3) 0.8181(3) 0.5674(2) 0.0228(7) Uani d 1
H H1 0.7252 0.8900 0.6183 0.027 Uiso calc 1
C C2 0.8707(4) 0.7637(3) 0.5566(2) 0.0230(7) Uani d 1
H H2 0.9703 0.8011 0.5984 0.028 Uiso calc 1
C C3 0.8708(3) 0.6547(3) 0.4846(2) 0.0210(7) Uani d 1
H H3 0.9710 0.6173 0.4796 0.025 Uiso calc 1
C C4 0.7249(3) 0.5991(3) 0.4192(2) 0.0178(6) Uani d 1
C C5 0.7199(3) 0.4864(3) 0.3446(2) 0.0182(6) Uani d 1
H H5 0.8185 0.4472 0.3382 0.022 Uiso calc 1
C C6 0.5787(3) 0.4353(3) 0.2837(2) 0.0195(6) Uani d 1
H H6 0.5805 0.3603 0.2360 0.023 Uiso calc 1
C C7 0.4249(3) 0.4911(3) 0.2889(2) 0.0178(6) Uani d 1
C C8 0.2766(3) 0.4382(3) 0.2254(2) 0.0230(7) Uani d 1
H H8 0.2760 0.3640 0.1765 0.028 Uiso calc 1
C C9 0.1305(4) 0.4948(3) 0.2342(2) 0.0244(7) Uani d 1
H H9 0.0313 0.4584 0.1910 0.029 Uiso calc 1
C C10 0.1280(3) 0.6043(3) 0.3057(2) 0.0215(7) Uani d 1
H H10 0.0275 0.6416 0.3102 0.026 Uiso calc 1
C C11 0.2747(3) 0.6596(3) 0.3712(2) 0.0174(6) Uani d 1
C C12 0.2800(3) 0.7694(3) 0.4494(2) 0.0203(6) Uani d 1
H H12 0.1814 0.8071 0.4572 0.024 Uiso calc 1
C C13 0.4211(3) 0.8193(3) 0.5111(2) 0.0195(6) Uani d 1
H H13 0.4191 0.8912 0.5613 0.023 Uiso calc 1
C C14 0.5746(3) 0.7672(3) 0.5035(2) 0.0179(6) Uani d 1
C C15 0.5754(3) 0.6560(3) 0.4288(2) 0.0153(6) Uani d 1
C C16 0.4246(3) 0.6022(3) 0.3633(2) 0.0145(6) Uani d 1

loop_
_atom_site_aniso_label
_atom_site_aniso_U_11
_atom_site_aniso_U_22
_atom_site_aniso_U_33
_atom_site_aniso_U_12
_atom_site_aniso_U_13
_atom_site_aniso_U_23
Nb1 0.0147(2) 0.0125(3) 0.0122(2) -0.0003(2) 0.00303(18) 0.0007(2)
C1 0.0317(17) 0.0194(16) 0.0164(16) -0.0015(13) 0.0046(14) -0.0014(12)
C2 0.0241(16) 0.0214(16) 0.0194(15) -0.0016(13) -0.0012(13) 0.0006(13)
C3 0.0224(16) 0.0193(15) 0.0204(16) 0.0005(13) 0.0040(13) 0.0055(13)
C4 0.0202(14) 0.0165(15) 0.0169(14) 0.0001(12) 0.0052(11) 0.0034(12)
C5 0.0192(15) 0.0185(15) 0.0196(15) 0.0029(12) 0.0096(12) 0.0021(13)
C6 0.0269(15) 0.0151(15) 0.0176(14) 0.0009(13) 0.0076(12) -0.0021(13)
C7 0.0226(15) 0.0147(15) 0.0167(15) 0.0000(12) 0.0066(12) 0.0027(12)
C8 0.0275(16) 0.0187(16) 0.0200(15) -0.0003(13) 0.0012(13) -0.0001(13)
C9 0.0222(16) 0.0238(17) 0.0237(17) -0.0045(13) 0.0003(13) 0.0039(13)
C10 0.0187(14) 0.0231(17) 0.0230(15) 0.0043(12) 0.0062(12) 0.0067(13)
C11 0.0231(15) 0.0140(15) 0.0166(15) 0.0010(12) 0.0079(13) 0.0040(12)
C12 0.0254(16) 0.0168(15) 0.0210(15) 0.0054(13) 0.0104(13) 0.0026(13)
C13 0.0294(17) 0.0113(14) 0.0195(15) 0.0032(12) 0.0095(13) 0.0000(12)
C14 0.0243(15) 0.0129(14) 0.0169(15) 0.0004(12) 0.0064(12) 0.0029(12)
C15 0.0206(15) 0.0128(14) 0.0124(14) -0.0007(12) 0.0043(11) 0.0024(12)
C16 0.0187(14) 0.0117(14) 0.0128(13) 0.0004(11) 0.0035(11) 0.0044(11)

loop_
_atom_type_symbol
_atom_type_description
_atom_type_scat_dispersion_real
_atom_type_scat_dispersion_imag
_atom_type_scat_source
C C 0.0033 0.0016 'International Tables Vol C Tables 4.2.6.8 and 6.1.1.4'
H H 0.0000 0.0000 'International Tables Vol C Tables 4.2.6.8 and 6.1.1.4'
Nb Nb -2.0727 0.6215 'International Tables Vol C Tables 4.2.6.8 and 6.1.1.4'

loop_
_geom_angle_atom_site_label_1
_geom_angle_atom_site_label_2
_geom_angle_atom_site_label_3
_geom_angle_site_symmetry_1
_geom_angle_site_symmetry_3
_geom_angle
C3 Nb1 C8 . 3_666 147.11(11)
C3 Nb1 C9 . 3_666 118.70(11)
C8 Nb1 C9 3_666 3_666 35.95(10)
C3 Nb1 C2 . . 35.91(10)
C8 Nb1 C2 3_666 . 118.14(11)
C9 Nb1 C2 3_666 . 107.74(11)
C3 Nb1 C1 . . 64.34(11)
C8 Nb1 C1 3_666 . 105.45(11)
C9 Nb1 C1 3_666 . 118.58(11)
C2 Nb1 C1 . . 35.79(10)
C3 Nb1 C7 . 3_666 176.88(10)
C8 Nb1 C7 3_666 3_666 35.91(10)
C9 Nb1 C7 3_666 3_666 64.32(10)
C2 Nb1 C7 . 3_666 145.31(11)
C1 Nb1 C7 . 3_666 115.37(10)
C3 Nb1 C10 . 3_666 106.42(10)
C8 Nb1 C10 3_666 3_666 64.26(10)
C9 Nb1 C10 3_666 3_666 35.56(11)
C2 Nb1 C10 . 3_666 118.92(10)
C1 Nb1 C10 . 3_666 147.36(10)
C7 Nb1 C10 3_666 3_666 75.53(10)
C3 Nb1 C4 . . 35.76(10)
C8 Nb1 C4 3_666 . 177.13(10)
C9 Nb1 C4 3_666 . 145.79(11)
C2 Nb1 C4 . . 64.34(10)
C1 Nb1 C4 . . 75.70(10)
C7 Nb1 C4 3_666 . 141.23(10)
C10 Nb1 C4 3_666 . 116.20(10)
C3 Nb1 C16 . 3_666 142.57(10)
C8 Nb1 C16 3_666 3_666 64.49(10)
C9 Nb1 C16 3_666 3_666 75.49(10)
C2 Nb1 C16 . 3_666 176.77(10)
C1 Nb1 C16 . 3_666 142.85(10)
C7 Nb1 C16 3_666 3_666 35.97(10)
C10 Nb1 C16 3_666 3_666 63.62(9)
C4 Nb1 C16 . 3_666 112.98(10)
C3 Nb1 C11 . 3_666 115.96(10)
C8 Nb1 C11 3_666 3_666 75.77(10)
C9 Nb1 C11 3_666 3_666 63.83(10)
C2 Nb1 C11 . 3_666 145.76(10)
C1 Nb1 C11 . 3_666 177.30(10)
C7 Nb1 C11 3_666 3_666 64.17(10)
C10 Nb1 C11 3_666 3_666 35.34(10)
C4 Nb1 C11 . 3_666 102.97(10)
C16 Nb1 C11 3_666 3_666 35.42(9)
C3 Nb1 C14 . . 75.36(10)
C8 Nb1 C14 3_666 . 115.39(10)
C9 Nb1 C14 3_666 . 145.42(11)
C2 Nb1 C14 . . 63.73(10)
C1 Nb1 C14 . . 35.23(10)
C7 Nb1 C14 3_666 . 102.60(10)
C10 Nb1 C14 3_666 . 177.28(10)
C4 Nb1 C14 . . 64.00(9)
C16 Nb1 C14 3_666 . 113.70(10)
C11 Nb1 C14 3_666 . 142.08(10)
C3 Nb1 C15 . . 63.64(10)
C8 Nb1 C15 3_666 . 142.65(10)
C9 Nb1 C15 3_666 . 177.25(10)
C2 Nb1 C15 . . 75.00(10)
C1 Nb1 C15 . . 63.46(10)
C7 Nb1 C15 3_666 . 113.32(10)
C10 Nb1 C15 3_666 . 143.43(10)
C4 Nb1 C15 . . 35.45(9)
C16 Nb1 C15 3_666 . 101.77(9)
C11 Nb1 C15 3_666 . 114.09(10)
C14 Nb1 C15 . . 35.41(9)
C2 C1 C14 . . 120.8(3)
C2 C1 Nb1 . . 71.09(18)
C14 C1 Nb1 . . 75.01(17)
C2 C1 H1 . . 119.6
C14 C1 H1 . . 119.6
Nb1 C1 H1 . . 126.2
C3 C2 C1 . . 120.2(3)
C3 C2 Nb1 . . 71.85(17)
C1 C2 Nb1 . . 73.13(17)
C3 C2 H2 . . 119.9
C1 C2 H2 . . 119.9
Nb1 C2 H2 . . 127.1
C2 C3 C4 . . 121.4(3)
C2 C3 Nb1 . . 72.24(17)
C4 C3 Nb1 . . 74.70(16)
C2 C3 H3 . . 119.3
C4 C3 H3 . . 119.3
Nb1 C3 H3 . . 125.5
C3 C4 C15 . . 118.5(3)
C3 C4 C5 . . 123.0(3)
C15 C4 C5 . . 118.5(2)
C3 C4 Nb1 . . 69.55(16)
C15 C4 Nb1 . . 73.53(16)
C5 C4 Nb1 . . 127.4(2)
C6 C5 C4 . . 121.6(3)
C6 C5 H5 . . 119.2
C4 C5 H5 . . 119.2
C5 C6 C7 . . 121.9(3)
C5 C6 H6 . . 119.0
C7 C6 H6 . . 119.0
C8 C7 C16 . . 119.5(3)
C8 C7 C6 . . 122.3(3)
C16 C7 C6 . . 118.2(2)
C8 C7 Nb1 . 3_666 70.52(17)
C16 C7 Nb1 . 3_666 73.21(15)
C6 C7 Nb1 . 3_666 127.01(19)
C9 C8 C7 . . 120.1(3)
C9 C8 Nb1 . 3_666 72.04(17)
C7 C8 Nb1 . 3_666 73.57(17)
C9 C8 H8 . . 119.9
C7 C8 H8 . . 119.9
Nb1 C8 H8 3_666 . 126.3
C8 C9 C10 . . 121.1(3)
C8 C9 Nb1 . 3_666 72.01(17)
C10 C9 Nb1 . 3_666 74.12(17)
C8 C9 H9 . . 119.4
C10 C9 H9 . . 119.4
Nb1 C9 H9 3_666 . 126.3
C9 C10 C11 . . 120.3(3)
C9 C10 Nb1 . 3_666 70.32(17)
C11 C10 Nb1 . 3_666 73.85(16)
C9 C10 H10 . . 119.8
C11 C10 H10 . . 119.8
Nb1 C10 H10 3_666 . 128.2
C10 C11 C16 . . 119.1(3)
C10 C11 C12 . . 122.9(3)
C16 C11 C12 . . 118.0(2)
C10 C11 Nb1 . 3_666 70.81(16)
C16 C11 Nb1 . 3_666 71.62(15)
C12 C11 Nb1 . 3_666 127.52(19)
C13 C12 C11 . . 121.6(3)
C13 C12 H12 . . 119.2
C11 C12 H12 . . 119.2
C12 C13 C14 . . 122.2(3)
C12 C13 H13 . . 118.9
C14 C13 H13 . . 118.9
C1 C14 C13 . . 123.1(3)
C1 C14 C15 . . 118.7(3)
C13 C14 C15 . . 118.2(3)
C1 C14 Nb1 . . 69.75(16)
C13 C14 Nb1 . . 128.53(19)
C15 C14 Nb1 . . 72.31(15)
C4 C15 C16 . . 120.0(2)
C4 C15 C14 . . 120.4(2)
C16 C15 C14 . . 119.6(2)
C4 C15 Nb1 . . 71.02(15)
C16 C15 Nb1 . . 129.41(18)
C14 C15 Nb1 . . 72.28(15)
C11 C16 C7 . . 119.8(2)
C11 C16 C15 . . 120.4(2)
C7 C16 C15 . . 119.8(2)
C11 C16 Nb1 . 3_666 72.97(15)
C7 C16 Nb1 . 3_666 70.81(15)
C15 C16 Nb1 . 3_666 128.82(18)

loop_
_geom_bond_atom_site_label_1
_geom_bond_atom_site_label_2
_geom_bond_site_symmetry_2
_geom_bond_distance
_geom_bond_publ_flag
Nb1 C3 . 2.266(3) y
Nb1 C8 3_666 2.267(3) ?
Nb1 C9 3_666 2.268(3) ?
Nb1 C2 . 2.271(3) y
Nb1 C1 . 2.297(3) y
Nb1 C7 3_666 2.307(3) ?
Nb1 C10 3_666 2.317(3) ?
Nb1 C4 . 2.333(3) y
Nb1 C16 3_666 2.338(3) ?
Nb1 C11 3_666 2.356(3) ?
Nb1 C14 . 2.365(3) y
Nb1 C15 . 2.366(3) y
C1 C2 . 1.404(4) ?
C1 C14 . 1.413(4) ?
C1 H1 . 0.9500 ?
C2 C3 . 1.399(4) ?
C2 H2 . 0.9500 ?
C3 C4 . 1.413(4) ?
C3 H3 . 0.9500 ?
C4 C15 . 1.431(4) ?
C4 C5 . 1.440(4) ?
C5 C6 . 1.347(4) ?
C5 H5 . 0.9500 ?
C6 C7 . 1.443(4) ?
C6 H6 . 0.9500 ?
C7 C8 . 1.410(4) ?
C7 C16 . 1.435(4) ?
C7 Nb1 3_666 2.307(3) y
C8 C9 . 1.399(4) ?
C8 Nb1 3_666 2.267(3) y
C8 H8 . 0.9500 ?
C9 C10 . 1.401(4) ?
C9 Nb1 3_666 2.268(3) y
C9 H9 . 0.9500 ?
C10 C11 . 1.419(4) ?
C10 Nb1 3_666 2.317(3) y
C10 H10 . 0.9500 ?
C11 C16 . 1.428(4) ?
C11 C12 . 1.450(4) ?
C11 Nb1 3_666 2.356(3) y
C12 C13 . 1.346(4) ?
C12 H12 . 0.9500 ?
C13 C14 . 1.437(4) ?
C13 H13 . 0.9500 ?
C14 C15 . 1.439(4) ?
C15 C16 . 1.437(4) ?
C16 Nb1 3_666 2.338(3) y

loop_
_geom_torsion_atom_site_label_1
_geom_torsion_atom_site_label_2
_geom_torsion_atom_site_label_3
_geom_torsion_atom_site_label_4
_geom_torsion_site_symmetry_1
_geom_torsion_site_symmetry_4
_geom_torsion
C14 C1 C2 C3 . . -2.1(4)
Nb1 C1 C2 C3 . . 56.4(3)
C14 C1 C2 Nb1 . . -58.5(3)
C1 C2 C3 C4 . . 1.7(4)
Nb1 C2 C3 C4 . . 58.7(2)
C1 C2 C3 Nb1 . . -57.0(3)
C2 C3 C4 C15 . . -0.6(4)
Nb1 C3 C4 C15 . . 56.9(2)
C2 C3 C4 C5 . . -179.6(3)
Nb1 C3 C4 C5 . . -122.1(3)
C2 C3 C4 Nb1 . . -57.5(2)
C3 C4 C5 C6 . . 179.7(3)
C15 C4 C5 C6 . . 0.7(4)
Nb1 C4 C5 C6 . . 91.2(3)
C4 C5 C6 C7 . . 0.6(4)
C5 C6 C7 C8 . . 180.0(3)
C5 C6 C7 C16 . . -1.4(4)
C5 C6 C7 Nb1 . 3_666 -91.1(3)
C16 C7 C8 C9 . . 0.6(4)
C6 C7 C8 C9 . . 179.2(3)
Nb1 C7 C8 C9 3_666 . 57.1(3)
C16 C7 C8 Nb1 . 3_666 -56.5(2)
C6 C7 C8 Nb1 . 3_666 122.1(3)
C7 C8 C9 C10 . . 0.0(4)
Nb1 C8 C9 C10 3_666 . 57.9(3)
C7 C8 C9 Nb1 . 3_666 -57.9(2)
C8 C9 C10 C11 . . -0.3(4)
Nb1 C9 C10 C11 3_666 . 56.5(2)
C8 C9 C10 Nb1 . 3_666 -56.9(3)
C9 C10 C11 C16 . . 0.0(4)
Nb1 C10 C11 C16 3_666 . 54.8(2)
C9 C10 C11 C12 . . -177.8(3)
Nb1 C10 C11 C12 3_666 . -122.9(3)
C9 C10 C11 Nb1 . 3_666 -54.9(2)
C10 C11 C12 C13 . . 179.5(3)
C16 C11 C12 C13 . . 1.7(4)
Nb1 C11 C12 C13 3_666 . 89.3(3)
C11 C12 C13 C14 . . 0.0(4)
C2 C1 C14 C13 . . -179.9(3)
Nb1 C1 C14 C13 . . 123.5(3)
C2 C1 C14 C15 . . 1.5(4)
Nb1 C1 C14 C15 . . -55.2(2)
C2 C1 C14 Nb1 . . 56.6(3)
C12 C13 C14 C1 . . 179.9(3)
C12 C13 C14 C15 . . -1.4(4)
C12 C13 C14 Nb1 . . -90.6(3)
C3 C4 C15 C16 . . 179.9(2)
C5 C4 C15 C16 . . -1.1(4)
Nb1 C4 C15 C16 . . -125.2(2)
C3 C4 C15 C14 . . 0.0(4)
C5 C4 C15 C14 . . 179.0(2)
Nb1 C4 C15 C14 . . 54.9(2)
C3 C4 C15 Nb1 . . -54.9(2)
C5 C4 C15 Nb1 . . 124.1(2)
C1 C14 C15 C4 . . -0.4(4)
C13 C14 C15 C4 . . -179.1(2)
Nb1 C14 C15 C4 . . -54.3(2)
C1 C14 C15 C16 . . 179.7(2)
C13 C14 C15 C16 . . 1.0(4)
Nb1 C14 C15 C16 . . 125.8(2)
C1 C14 C15 Nb1 . . 53.9(2)
C13 C14 C15 Nb1 . . -124.8(2)
C10 C11 C16 C7 . . 0.7(4)
C12 C11 C16 C7 . . 178.5(2)
Nb1 C11 C16 C7 3_666 . 55.1(2)
C10 C11 C16 C15 . . -179.9(2)
C12 C11 C16 C15 . . -2.1(4)
Nb1 C11 C16 C15 3_666 . -125.5(2)
C10 C11 C16 Nb1 . 3_666 -54.5(2)
C12 C11 C16 Nb1 . 3_666 123.4(2)
C8 C7 C16 C11 . . -1.0(4)
C6 C7 C16 C11 . . -179.6(2)
Nb1 C7 C16 C11 3_666 . -56.1(2)
C8 C7 C16 C15 . . 179.6(2)
C6 C7 C16 C15 . . 1.0(4)
Nb1 C7 C16 C15 3_666 . 124.4(2)
C8 C7 C16 Nb1 . 3_666 55.2(2)
C6 C7 C16 Nb1 . 3_666 -123.5(2)
C4 C15 C16 C11 . . -179.1(2)
C14 C15 C16 C11 . . 0.8(4)
Nb1 C15 C16 C11 . . 91.5(3)
C4 C15 C16 C7 . . 0.3(4)
C14 C15 C16 C7 . . -179.8(2)
Nb1 C15 C16 C7 . . -89.0(3)
C4 C15 C16 Nb1 . 3_666 88.8(3)
C14 C15 C16 Nb1 . 3_666 -91.3(3)
Nb1 C15 C16 Nb1 . 3_666 -0.5(4)
